data_4127996
loop_
_publ_author_name
'Wang, Zhaofeng'
'Jiang, Liyin'
'Sarr\'o, Pau'
'Suero, Marcos G.'

_publ_section_title
;
 Catalytic Cleavage of C(<i>sp</i><sup>2</sup>)-C(<i>sp</i><sup>2</sup>)
 Bonds with Rh-Carbynoids.
;
_journal_issue 39
_journal_name_full 'Journal of the American Chemical Society'
_journal_page_first 15509
_journal_page_last 15514
_journal_paper_doi 10.1021/jacs.9b08632
_journal_volume 141
_journal_year 2019
_chemical_formula_sum 'C26 H36 F3 I O9 S'
_chemical_formula_weight 708.51
_space_group_IT_number 2
_space_group_name_Hall '-P 1'
_space_group_name_H-M_alt 'P -1'
_symmetry_cell_setting triclinic
_symmetry_space_group_name_Hall '-P 1'
_symmetry_space_group_name_H-M 'P -1'
_atom_sites_solution_hydrogens geom
_audit_creation_method SHELXL-2018/3
_cell_angle_alpha 92.924(4)
_cell_angle_beta 100.635(4)
_cell_angle_gamma 93.078(5)
_cell_formula_units_Z 2
_cell_length_a 9.0628(13)
_cell_length_b 9.3343(14)
_cell_length_c 18.632(3)
_cell_measurement_reflns_used 9980
_cell_measurement_temperature 296(2)
_cell_measurement_theta_max 26.87
_cell_measurement_theta_min 2.23
_cell_volume 1543.9(4)
_computing_cell_refinement 'Bruker APEX2 v2014.9-0'
_computing_data_collection 'Bruker APEX2 v2014.9-0'
_computing_data_reduction 'Bruker SAINT V7.60A'
_computing_molecular_graphics 'Bruker SHELXTL'
_computing_publication_material 'Bruker SHELXTL'
_computing_structure_refinement 'SHELXL-2014 (Sheldrick, 2014)'
_computing_structure_solution Sir2011
_diffrn_ambient_temperature 296(2)
_diffrn_detector_area_resol_mean 512
_diffrn_detector_type '4K CCD area detector APEX II'
_diffrn_measured_fraction_theta_full 0.973
_diffrn_measured_fraction_theta_max 0.957
_diffrn_measurement_device_type 'APEX DUO Kappa 4-axis goniometer'
_diffrn_measurement_method
;
 Fullsphere data collection, phi and omega scans
;
_diffrn_measurement_specimen_support 'magnetic support with MicroMount'
_diffrn_radiation_monochromator 'Quazar MX Multilayer Optics'
_diffrn_radiation_type MoK\a
_diffrn_radiation_wavelength 0.71073
_diffrn_reflns_av_R_equivalents 0.0324
_diffrn_reflns_av_unetI/netI 0.0338
_diffrn_reflns_Laue_measured_fraction_full 0.973
_diffrn_reflns_Laue_measured_fraction_max 0.957
_diffrn_reflns_limit_h_max 11
_diffrn_reflns_limit_h_min -11
_diffrn_reflns_limit_k_max 9
_diffrn_reflns_limit_k_min -11
_diffrn_reflns_limit_l_max 23
_diffrn_reflns_limit_l_min -21
_diffrn_reflns_number 21879
_diffrn_reflns_point_group_measured_fraction_full 0.973
_diffrn_reflns_point_group_measured_fraction_max 0.957
_diffrn_reflns_theta_full 25.242
_diffrn_reflns_theta_max 27.138
_diffrn_reflns_theta_min 2.189
_diffrn_source 'Microfocus source E025 IuS'
_diffrn_source_current 0.6
_diffrn_source_power 50
_diffrn_source_size '0.2 mm x 0.2 mm fine focus'
_diffrn_source_type 'Bruker APEX DUO'
_exptl_absorpt_coefficient_mu 1.170
_exptl_absorpt_correction_T_max 0.977
_exptl_absorpt_correction_T_min 0.815
_exptl_absorpt_correction_type multi-scan
_exptl_absorpt_process_details
; 
 SADABS Version 2008/1 Bruker-Nonius
 Blessing, Acta Cryst. (1995) A51 33-38
;
_exptl_crystal_colour colourless
_exptl_crystal_density_diffrn 1.524
_exptl_crystal_description plate
_exptl_crystal_F_000 720
_exptl_crystal_size_max 0.40
_exptl_crystal_size_mid 0.20
_exptl_crystal_size_min 0.02
_refine_diff_density_max 1.141
_refine_diff_density_min -0.516
_refine_diff_density_rms 0.078
_refine_ls_extinction_method none
_refine_ls_goodness_of_fit_ref 1.030
_refine_ls_hydrogen_treatment constr
_refine_ls_matrix_type full
_refine_ls_number_parameters 363
_refine_ls_number_reflns 6544
_refine_ls_number_restraints 0
_refine_ls_restrained_S_all 1.030
_refine_ls_R_factor_all 0.0542
_refine_ls_R_factor_gt 0.0397
_refine_ls_shift/su_max 0.001
_refine_ls_shift/su_mean 0.000
_refine_ls_structure_factor_coef Fsqd
_refine_ls_weighting_details 'w=1/[\s^2^(Fo^2^)+(0.0638P)^2^+1.0393P] where P=(Fo^2^+2Fc^2^)/3'
_refine_ls_weighting_scheme calc
_refine_ls_wR_factor_gt 0.1051
_refine_ls_wR_factor_ref 0.1142
_reflns_Friedel_coverage 0.000
_reflns_number_gt 5323
_reflns_number_total 6544
_reflns_threshold_expression 'I > 2\s(I)'
_cod_data_source_file ja9b08632_si_003.cif
_cod_data_source_block mo_ZW004128_0m
_cod_depositor_comments
;
The following automatic conversions were performed:

'_symmetry_cell_setting' value 'Triclinic' changed to 'triclinic'
according to
/home/data/users/saulius/crontab/automatic-downloads/current/ACS/lib/dictionaries/cif_core.dic
dictionary named 'cif_core.dic' version 2.4.2 from 2011-04-26.

'_exptl_absorpt_correction_type' value 'Multi-scan' changed to
'multi-scan' according to
/home/data/users/saulius/crontab/automatic-downloads/current/ACS/lib/dictionaries/cif_core.dic
dictionary named 'cif_core.dic' version 2.4.2 from 2011-04-26.

Automatic conversion script
Id: cif_fix_values 4973 2017-02-22 13:04:09Z antanas 
;
_cod_original_cell_volume 1543.8(4)
_cod_database_code 4127996
_shelx_shelxl_version_number 2018/3
_shelx_space_group_comment
;
The symmetry employed for this shelxl refinement is uniquely defined
by the following loop, which should always be used as a source of
symmetry information in preference to the above space-group names.
They are only intended as comments.
;
_shelx_estimated_absorpt_t_min 0.652
_shelx_estimated_absorpt_t_max 0.977

loop_
_space_group_symop_operation_xyz
'x, y, z'
'-x, -y, -z'

loop_
_atom_site_label
_atom_site_type_symbol
_atom_site_fract_x
_atom_site_fract_y
_atom_site_fract_z
_atom_site_U_iso_or_equiv
_atom_site_adp_type
_atom_site_occupancy
_atom_site_site_symmetry_order
_atom_site_calc_flag
_atom_site_refinement_flags_posn
_atom_site_refinement_flags_adp
I1 I 0.64646(3) 0.25781(3) 0.53249(2) 0.04959(10) Uani 1 1 d . .
O1 O 0.5289(3) 0.3744(4) 0.40577(15) 0.0674(8) Uani 1 1 d . .
O2 O 0.6192(3) 0.4156(3) 0.30434(13) 0.0587(7) Uani 1 1 d . .
O3 O 0.6232(4) 0.5288(5) 0.17911(19) 0.0941(12) Uani 1 1 d . .
O4 O 0.3773(3) 0.5586(4) 0.15869(16) 0.0711(9) Uani 1 1 d . .
O5 O 0.8388(4) 0.3710(3) 0.68205(14) 0.0601(7) Uani 1 1 d . .
O6 O 0.9097(3) 0.1681(3) 0.73424(13) 0.0513(6) Uani 1 1 d . .
C1 C 0.8242(4) 0.3077(4) 0.47633(17) 0.0412(7) Uani 1 1 d . .
C2 C 0.9707(4) 0.2902(4) 0.51019(18) 0.0452(8) Uani 1 1 d . .
H2 H 0.991616 0.257702 0.557132 0.054 Uiso 1 1 calc R U
C3 C 1.0852(4) 0.3221(4) 0.4727(2) 0.0494(8) Uani 1 1 d . .
H3 H 1.184235 0.310562 0.494696 0.059 Uiso 1 1 calc R U
C4 C 1.0548(5) 0.3708(4) 0.4031(2) 0.0535(9) Uani 1 1 d . .
H4 H 1.132803 0.390523 0.378184 0.064 Uiso 1 1 calc R U
C5 C 0.9087(5) 0.3900(4) 0.37067(19) 0.0521(9) Uani 1 1 d . .
H5 H 0.888936 0.424581 0.324149 0.063 Uiso 1 1 calc R U
C6 C 0.7899(4) 0.3585(4) 0.40644(17) 0.0443(8) Uani 1 1 d . .
C7 C 0.6321(5) 0.3824(4) 0.37318(18) 0.0493(9) Uani 1 1 d . .
C8 C 0.4749(5) 0.4534(5) 0.2668(2) 0.0610(11) Uani 1 1 d . .
H8A H 0.432780 0.522897 0.296551 0.073 Uiso 1 1 calc R U
H8AB H 0.405543 0.369028 0.255572 0.073 Uiso 1 1 calc R U
C9 C 0.5034(5) 0.5172(5) 0.1976(2) 0.0570(10) Uani 1 1 d . .
C10 C 0.3917(6) 0.6172(6) 0.0893(3) 0.0749(13) Uani 1 1 d . .
H10A H 0.450030 0.555417 0.063551 0.090 Uiso 1 1 calc R U
H10B H 0.443977 0.711647 0.098088 0.090 Uiso 1 1 calc R U
C11 C 0.2422(5) 0.6277(6) 0.0447(2) 0.0681(12) Uani 1 1 d . .
H11A H 0.187711 0.695239 0.069400 0.082 Uiso 1 1 calc R U
H11B H 0.187325 0.534608 0.040497 0.082 Uiso 1 1 calc R U
C12 C 0.2463(5) 0.6755(6) -0.0310(2) 0.0660(11) Uani 1 1 d . .
H12A H 0.305172 0.610268 -0.054446 0.079 Uiso 1 1 calc R U
H12B H 0.298286 0.770081 -0.026362 0.079 Uiso 1 1 calc R U
C13 C 0.0949(5) 0.6826(6) -0.0806(2) 0.0708(12) Uani 1 1 d . .
H13A H 0.042619 0.588207 -0.084730 0.085 Uiso 1 1 calc R U
H13B H 0.036472 0.748399 -0.057234 0.085 Uiso 1 1 calc R U
C14 C 0.0970(6) 0.7281(6) -0.1554(3) 0.0781(14) Uani 1 1 d . .
H14A H 0.153384 0.661231 -0.179383 0.094 Uiso 1 1 calc R U
H14B H 0.150534 0.821830 -0.151529 0.094 Uiso 1 1 calc R U
C15 C -0.0542(7) 0.7368(7) -0.2029(3) 0.0915(17) Uani 1 1 d . .
H15A H -0.042957 0.784580 -0.246165 0.137 Uiso 1 1 calc R U
H15B H -0.117273 0.789749 -0.176554 0.137 Uiso 1 1 calc R U
H15C H -0.099321 0.641505 -0.216448 0.137 Uiso 1 1 calc R U
C16 C 0.7755(4) 0.1446(4) 0.61472(18) 0.0438(8) Uani 1 1 d . .
C17 C 0.8592(5) 0.0172(5) 0.5916(2) 0.0593(10) Uani 1 1 d . .
H17A H 0.852362 -0.005144 0.539668 0.071 Uiso 1 1 calc R U
H17B H 0.955148 0.000209 0.621775 0.071 Uiso 1 1 calc R U
C18 C 0.7241(5) -0.0095(5) 0.6222(2) 0.0619(11) Uani 1 1 d . .
H18A H 0.736690 -0.043642 0.671150 0.074 Uiso 1 1 calc R U
H18B H 0.633997 -0.048990 0.589118 0.074 Uiso 1 1 calc R U
C19 C 0.8438(4) 0.2430(4) 0.68011(18) 0.0432(8) Uani 1 1 d . .
C20 C 0.9971(5) 0.2544(4) 0.79692(19) 0.0566(10) Uani 1 1 d . .
H20A H 0.934841 0.322983 0.815750 0.068 Uiso 1 1 calc R U
H20B H 1.081485 0.306770 0.782737 0.068 Uiso 1 1 calc R U
C21 C 1.0523(5) 0.1518(5) 0.8541(2) 0.0580(10) Uani 1 1 d . .
H21A H 1.104880 0.077815 0.832665 0.070 Uiso 1 1 calc R U
H21B H 0.966625 0.105368 0.870038 0.070 Uiso 1 1 calc R U
C22 C 1.1567(5) 0.2264(5) 0.9198(2) 0.0603(10) Uani 1 1 d . .
H22A H 1.238648 0.278006 0.903162 0.072 Uiso 1 1 calc R U
H22B H 1.101890 0.296470 0.942666 0.072 Uiso 1 1 calc R U
C23 C 1.2216(5) 0.1246(5) 0.9762(2) 0.0680(12) Uani 1 1 d . .
H23A H 1.139427 0.073102 0.992695 0.082 Uiso 1 1 calc R U
H23B H 1.276011 0.054495 0.953154 0.082 Uiso 1 1 calc R U
C24 C 1.3260(6) 0.1974(7) 1.0420(3) 0.0793(14) Uani 1 1 d . .
H24A H 1.270546 0.264703 1.066233 0.095 Uiso 1 1 calc R U
H24B H 1.406068 0.251998 1.025393 0.095 Uiso 1 1 calc R U
C25 C 1.3951(7) 0.0945(8) 1.0967(3) 0.105(2) Uani 1 1 d . .
H25A H 1.472766 0.145241 1.132442 0.158 Uiso 1 1 calc R U
H25B H 1.437554 0.018941 1.071834 0.158 Uiso 1 1 calc R U
H25C H 1.318988 0.053915 1.120675 0.158 Uiso 1 1 calc R U
S1B S 0.32938(12) 0.14675(13) 0.64058(5) 0.0605(3) Uani 1 1 d . .
F1B F 0.4611(6) -0.0583(5) 0.7111(2) 0.1382(17) Uani 1 1 d . .
F2B F 0.3855(6) 0.1048(5) 0.77864(18) 0.1420(17) Uani 1 1 d . .
F3B F 0.2363(7) -0.0479(5) 0.7183(3) 0.167(2) Uani 1 1 d . .
O1B O 0.4661(5) 0.2310(5) 0.6480(3) 0.1175(16) Uani 1 1 d . .
O2B O 0.3056(8) 0.0505(6) 0.5803(2) 0.156(2) Uani 1 1 d . .
O3B O 0.2077(4) 0.2288(5) 0.6541(2) 0.0985(13) Uani 1 1 d . .
C1B C 0.3636(7) 0.0360(6) 0.7167(3) 0.0829(15) Uani 1 1 d . .

loop_
_atom_site_aniso_label
_atom_site_aniso_U_11
_atom_site_aniso_U_22
_atom_site_aniso_U_33
_atom_site_aniso_U_23
_atom_site_aniso_U_13
_atom_site_aniso_U_12
I1 0.04551(15) 0.06590(19) 0.03696(13) 0.01148(10) 0.00236(9) 0.01075(11)
O1 0.0607(17) 0.100(2) 0.0437(14) 0.0229(15) 0.0063(13) 0.0237(17)
O2 0.0592(16) 0.0787(19) 0.0366(13) 0.0169(12) -0.0018(11) 0.0152(14)
O3 0.074(2) 0.150(4) 0.067(2) 0.046(2) 0.0158(18) 0.035(2)
O4 0.0631(18) 0.097(2) 0.0517(16) 0.0305(16) -0.0006(13) 0.0105(17)
O5 0.083(2) 0.0470(16) 0.0464(14) 0.0078(12) -0.0002(13) 0.0056(15)
O6 0.0658(16) 0.0519(15) 0.0327(12) 0.0055(10) -0.0023(11) 0.0088(13)
C1 0.0474(18) 0.0421(19) 0.0331(15) 0.0024(13) 0.0051(13) 0.0037(16)
C2 0.0504(19) 0.046(2) 0.0369(16) 0.0047(14) 0.0017(14) 0.0061(16)
C3 0.0473(19) 0.049(2) 0.051(2) 0.0059(16) 0.0052(16) 0.0053(17)
C4 0.063(2) 0.050(2) 0.049(2) 0.0064(17) 0.0146(18) -0.0026(19)
C5 0.070(2) 0.053(2) 0.0335(17) 0.0100(15) 0.0080(16) 0.0025(19)
C6 0.059(2) 0.0405(19) 0.0308(15) 0.0030(13) 0.0019(14) 0.0050(17)
C7 0.064(2) 0.049(2) 0.0333(16) 0.0061(14) 0.0001(16) 0.0126(18)
C8 0.062(2) 0.079(3) 0.0399(19) 0.0124(19) -0.0030(17) 0.019(2)
C9 0.063(3) 0.063(3) 0.0428(19) 0.0113(17) -0.0004(18) 0.012(2)
C10 0.069(3) 0.098(4) 0.057(3) 0.034(2) 0.002(2) 0.009(3)
C11 0.061(3) 0.095(3) 0.048(2) 0.018(2) 0.0056(19) 0.008(2)
C12 0.062(3) 0.081(3) 0.055(2) 0.022(2) 0.0041(19) 0.011(2)
C13 0.062(3) 0.095(4) 0.053(2) 0.016(2) 0.003(2) 0.002(3)
C14 0.082(3) 0.094(4) 0.057(3) 0.017(2) 0.002(2) 0.023(3)
C15 0.090(4) 0.122(5) 0.055(3) 0.002(3) -0.009(2) 0.016(3)
C16 0.0439(18) 0.052(2) 0.0348(16) 0.0077(14) 0.0037(13) 0.0046(16)
C17 0.066(3) 0.058(2) 0.050(2) 0.0001(18) 0.0009(18) 0.011(2)
C18 0.061(2) 0.060(3) 0.059(2) 0.0075(19) -0.0042(19) -0.002(2)
C19 0.0455(18) 0.052(2) 0.0337(16) 0.0077(14) 0.0091(13) 0.0050(16)
C20 0.072(3) 0.059(2) 0.0352(17) 0.0012(16) -0.0006(17) 0.006(2)
C21 0.065(2) 0.067(3) 0.0395(18) 0.0045(17) 0.0015(17) 0.012(2)
C22 0.055(2) 0.079(3) 0.045(2) 0.0087(19) 0.0024(17) 0.008(2)
C23 0.071(3) 0.082(3) 0.048(2) 0.009(2) -0.0018(19) 0.017(2)
C24 0.065(3) 0.110(4) 0.057(3) 0.016(3) -0.007(2) 0.009(3)
C25 0.104(4) 0.138(6) 0.066(3) 0.023(3) -0.016(3) 0.033(4)
S1B 0.0590(6) 0.0784(7) 0.0448(5) 0.0129(5) 0.0072(4) 0.0110(5)
F1B 0.166(4) 0.136(3) 0.140(3) 0.070(3) 0.062(3) 0.085(3)
F2B 0.198(5) 0.174(4) 0.0507(18) 0.013(2) 0.002(2) 0.050(4)
F3B 0.193(5) 0.124(4) 0.217(6) 0.060(4) 0.112(5) -0.006(4)
O1B 0.094(3) 0.107(3) 0.170(5) 0.038(3) 0.065(3) -0.001(3)
O2B 0.253(7) 0.143(4) 0.059(2) -0.026(3) -0.009(3) 0.050(5)
O3B 0.078(2) 0.138(4) 0.085(2) 0.027(2) 0.0126(19) 0.045(2)
C1B 0.099(4) 0.088(4) 0.068(3) 0.020(3) 0.022(3) 0.028(3)

loop_
_atom_type_symbol
_atom_type_description
_atom_type_scat_dispersion_real
_atom_type_scat_dispersion_imag
_atom_type_scat_source
C C 0.0033 0.0016 'International Tables Vol C Tables 4.2.6.8 and 6.1.1.4'
H H 0.0000 0.0000 'International Tables Vol C Tables 4.2.6.8 and 6.1.1.4'
O O 0.0106 0.0060 'International Tables Vol C Tables 4.2.6.8 and 6.1.1.4'
F F 0.0171 0.0103 'International Tables Vol C Tables 4.2.6.8 and 6.1.1.4'
S S 0.1246 0.1234 'International Tables Vol C Tables 4.2.6.8 and 6.1.1.4'
I I -0.4742 1.8119 'International Tables Vol C Tables 4.2.6.8 and 6.1.1.4'

loop_
_geom_angle_atom_site_label_1
_geom_angle_atom_site_label_2
_geom_angle_atom_site_label_3
_geom_angle
C16 I1 C1 96.04(13)
C7 O2 C8 118.1(3)
C9 O4 C10 115.2(4)
C19 O6 C20 114.9(3)
C2 C1 C6 121.9(3)
C2 C1 I1 119.1(2)
C6 C1 I1 118.9(3)
C3 C2 C1 118.5(3)
C3 C2 H2 120.8
C1 C2 H2 120.8
C4 C3 C2 121.0(4)
C4 C3 H3 119.5
C2 C3 H3 119.5
C5 C4 C3 119.8(4)
C5 C4 H4 120.1
C3 C4 H4 120.1
C4 C5 C6 121.0(3)
C4 C5 H5 119.5
C6 C5 H5 119.5
C5 C6 C1 117.8(3)
C5 C6 C7 121.7(3)
C1 C6 C7 120.4(3)
O1 C7 O2 124.4(3)
O1 C7 C6 123.7(3)
O2 C7 C6 111.8(3)
O2 C8 C9 105.5(3)
O2 C8 H8A 110.6
C9 C8 H8A 110.6
O2 C8 H8AB 110.6
C9 C8 H8AB 110.6
H8A C8 H8AB 108.8
O3 C9 O4 123.8(4)
O3 C9 C8 125.3(4)
O4 C9 C8 110.9(4)
O4 C10 C11 109.7(4)
O4 C10 H10A 109.7
C11 C10 H10A 109.7
O4 C10 H10B 109.7
C11 C10 H10B 109.7
H10A C10 H10B 108.2
C10 C11 C12 113.5(4)
C10 C11 H11A 108.9
C12 C11 H11A 108.9
C10 C11 H11B 108.9
C12 C11 H11B 108.9
H11A C11 H11B 107.7
C11 C12 C13 115.7(4)
C11 C12 H12A 108.3
C13 C12 H12A 108.3
C11 C12 H12B 108.3
C13 C12 H12B 108.3
H12A C12 H12B 107.4
C14 C13 C12 116.4(4)
C14 C13 H13A 108.2
C12 C13 H13A 108.2
C14 C13 H13B 108.2
C12 C13 H13B 108.2
H13A C13 H13B 107.3
C13 C14 C15 115.3(5)
C13 C14 H14A 108.4
C15 C14 H14A 108.4
C13 C14 H14B 108.4
C15 C14 H14B 108.4
H14A C14 H14B 107.5
C14 C15 H15A 109.5
C14 C15 H15B 109.5
H15A C15 H15B 109.5
C14 C15 H15C 109.5
H15A C15 H15C 109.5
H15B C15 H15C 109.5
C19 C16 C18 121.9(3)
C19 C16 C17 120.7(3)
C18 C16 C17 57.3(3)
C19 C16 I1 111.3(2)
C18 C16 I1 117.5(3)
C17 C16 I1 118.7(2)
C18 C17 C16 60.7(3)
C18 C17 H17A 117.7
C16 C17 H17A 117.7
C18 C17 H17B 117.7
C16 C17 H17B 117.7
H17A C17 H17B 114.8
C17 C18 C16 62.0(3)
C17 C18 H18A 117.6
C16 C18 H18A 117.6
C17 C18 H18B 117.6
C16 C18 H18B 117.6
H18A C18 H18B 114.7
O5 C19 O6 125.5(3)
O5 C19 C16 124.0(3)
O6 C19 C16 110.5(3)
O6 C20 C21 106.9(3)
O6 C20 H20A 110.3
C21 C20 H20A 110.3
O6 C20 H20B 110.3
C21 C20 H20B 110.3
H20A C20 H20B 108.6
C20 C21 C22 112.3(4)
C20 C21 H21A 109.2
C22 C21 H21A 109.2
C20 C21 H21B 109.2
C22 C21 H21B 109.2
H21A C21 H21B 107.9
C23 C22 C21 113.5(4)
C23 C22 H22A 108.9
C21 C22 H22A 108.9
C23 C22 H22B 108.9
C21 C22 H22B 108.9
H22A C22 H22B 107.7
C24 C23 C22 114.1(4)
C24 C23 H23A 108.7
C22 C23 H23A 108.7
C24 C23 H23B 108.7
C22 C23 H23B 108.7
H23A C23 H23B 107.6
C23 C24 C25 113.8(5)
C23 C24 H24A 108.8
C25 C24 H24A 108.8
C23 C24 H24B 108.8
C25 C24 H24B 108.8
H24A C24 H24B 107.7
C24 C25 H25A 109.5
C24 C25 H25B 109.5
H25A C25 H25B 109.5
C24 C25 H25C 109.5
H25A C25 H25C 109.5
H25B C25 H25C 109.5
O2B S1B O1B 112.6(4)
O2B S1B O3B 118.5(4)
O1B S1B O3B 112.7(3)
O2B S1B C1B 104.1(3)
O1B S1B C1B 102.8(3)
O3B S1B C1B 104.0(2)
F2B C1B F1B 113.7(5)
F2B C1B F3B 102.0(5)
F1B C1B F3B 102.4(5)
F2B C1B S1B 114.2(4)
F1B C1B S1B 113.8(4)
F3B C1B S1B 109.2(4)

loop_
_geom_bond_atom_site_label_1
_geom_bond_atom_site_label_2
_geom_bond_distance
I1 C16 2.114(3)
I1 C1 2.121(4)
O1 C7 1.206(5)
O2 C7 1.321(4)
O2 C8 1.436(4)
O3 C9 1.199(5)
O4 C9 1.323(5)
O4 C10 1.454(5)
O5 C19 1.197(4)
O6 C19 1.325(4)
O6 C20 1.461(4)
C1 C2 1.382(5)
C1 C6 1.395(4)
C2 C3 1.382(5)
C2 H2 0.9300
C3 C4 1.381(5)
C3 H3 0.9300
C4 C5 1.375(6)
C4 H4 0.9300
C5 C6 1.394(5)
C5 H5 0.9300
C6 C7 1.483(5)
C8 C9 1.507(6)
C8 H8A 0.9700
C8 H8AB 0.9700
C10 C11 1.464(6)
C10 H10A 0.9700
C10 H10B 0.9700
C11 C12 1.507(6)
C11 H11A 0.9700
C11 H11B 0.9700
C12 C13 1.513(6)
C12 H12A 0.9700
C12 H12B 0.9700
C13 C14 1.480(6)
C13 H13A 0.9700
C13 H13B 0.9700
C14 C15 1.496(7)
C14 H14A 0.9700
C14 H14B 0.9700
C15 H15A 0.9600
C15 H15B 0.9600
C15 H15C 0.9600
C16 C19 1.502(5)
C16 C18 1.510(6)
C16 C17 1.529(5)
C17 C18 1.458(6)
C17 H17A 0.9700
C17 H17B 0.9700
C18 H18A 0.9700
C18 H18B 0.9700
C20 C21 1.503(5)
C20 H20A 0.9700
C20 H20B 0.9700
C21 C22 1.514(6)
C21 H21A 0.9700
C21 H21B 0.9700
C22 C23 1.513(6)
C22 H22A 0.9700
C22 H22B 0.9700
C23 C24 1.508(7)
C23 H23A 0.9700
C23 H23B 0.9700
C24 C25 1.512(7)
C24 H24A 0.9700
C24 H24B 0.9700
C25 H25A 0.9600
C25 H25B 0.9600
C25 H25C 0.9600
S1B O2B 1.379(4)
S1B O1B 1.412(5)
S1B O3B 1.428(4)
S1B C1B 1.788(5)
F1B C1B 1.294(6)
F2B C1B 1.269(7)
F3B C1B 1.365(8)

loop_
_geom_torsion_atom_site_label_1
_geom_torsion_atom_site_label_2
_geom_torsion_atom_site_label_3
_geom_torsion_atom_site_label_4
_geom_torsion
C6 C1 C2 C3 -1.0(5)
I1 C1 C2 C3 179.5(3)
C1 C2 C3 C4 0.2(6)
C2 C3 C4 C5 0.9(6)
C3 C4 C5 C6 -1.2(6)
C4 C5 C6 C1 0.4(6)
C4 C5 C6 C7 178.3(3)
C2 C1 C6 C5 0.8(5)
I1 C1 C6 C5 -179.8(3)
C2 C1 C6 C7 -177.1(3)
I1 C1 C6 C7 2.3(5)
C8 O2 C7 O1 4.0(6)
C8 O2 C7 C6 -175.0(3)
C5 C6 C7 O1 -170.0(4)
C1 C6 C7 O1 7.8(6)
C5 C6 C7 O2 9.0(5)
C1 C6 C7 O2 -173.3(3)
C7 O2 C8 C9 167.4(3)
C10 O4 C9 O3 1.6(7)
C10 O4 C9 C8 -177.9(4)
O2 C8 C9 O3 1.5(7)
O2 C8 C9 O4 -179.0(4)
C9 O4 C10 C11 167.1(4)
O4 C10 C11 C12 -175.0(4)
C10 C11 C12 C13 177.6(5)
C11 C12 C13 C14 -179.5(5)
C12 C13 C14 C15 -178.9(5)
C19 C16 C17 C18 110.4(4)
I1 C16 C17 C18 -105.9(3)
C19 C16 C18 C17 -108.4(4)
I1 C16 C18 C17 108.0(3)
C20 O6 C19 O5 -7.7(5)
C20 O6 C19 C16 172.1(3)
C18 C16 C19 O5 -153.0(4)
C17 C16 C19 O5 138.7(4)
I1 C16 C19 O5 -7.4(5)
C18 C16 C19 O6 27.1(5)
C17 C16 C19 O6 -41.1(5)
I1 C16 C19 O6 172.8(2)
C19 O6 C20 C21 175.8(3)
O6 C20 C21 C22 174.9(3)
C20 C21 C22 C23 -176.5(4)
C21 C22 C23 C24 179.9(4)
C22 C23 C24 C25 -177.7(5)
O2B S1B C1B F2B -178.6(6)
O1B S1B C1B F2B 63.8(6)
O3B S1B C1B F2B -53.9(6)
O2B S1B C1B F1B 48.6(6)
O1B S1B C1B F1B -69.0(6)
O3B S1B C1B F1B 173.3(5)
O2B S1B C1B F3B -65.2(5)
O1B S1B C1B F3B 177.2(4)
O3B S1B C1B F3B 59.6(5)
